data_4310594
loop_
_publ_author_name
'Jing-Lin Chen'
'Li-Yi Zhang'
'Zhong-Ning Chen'
'Li-Bin Gao'
'Masaaki Abe'
'Yoichi Sasaki'

_publ_contact_author
;
Zhong-Ning Chen
Fujian Institute of Research on the Structure of Matter, 
Chinese Academy of Sciences, Fuzhou, Fujian 350002, China.
;
_publ_contact_author_email '  czn@ms.fjirsm.ac.cn '
_publ_section_title
;
 Syntheses, Structures, and Redox Properties of Dimeric Triruthenium
 Clusters Bridged by Bis(diphenylphosphino)acetylene and -ethylene
;
_journal_name_full 'Inorganic Chemistry'
_journal_page_first 1481
_journal_page_last 1490
_journal_paper_doi 10.1021/ic0344968
_journal_volume 43
_journal_year 2004
_chemical_formula_sum 'C36 H41 Cl2 F6 N2 O14.5 P2 Ru3'
_chemical_formula_weight 1283.76
_chemical_name_systematic
;
 ?
;
_space_group_IT_number 2
_symmetry_cell_setting triclinic
_symmetry_space_group_name_Hall '-P 1'
_symmetry_space_group_name_H-M 'P -1'
_atom_sites_solution_hydrogens geom
_atom_sites_solution_primary direct
_atom_sites_solution_secondary difmap
_audit_creation_method SHELXL-97
_cell_angle_alpha 79.7730(10)
_cell_angle_beta 78.7710(10)
_cell_angle_gamma 71.1190(10)
_cell_formula_units_Z 2
_cell_length_a 11.1480(2)
_cell_length_b 13.3086(3)
_cell_length_c 18.3628(3)
_cell_measurement_reflns_used 6529
_cell_measurement_temperature 293(2)
_cell_measurement_theta_max 22.50
_cell_measurement_theta_min 1.14
_cell_volume 2509.12(8)
_computing_cell_refinement 'Siemens SMART & SAINT'
_computing_data_collection 'Siemens SMART'
_computing_data_reduction 'Siemens XPREP'
_computing_molecular_graphics 'Bruker SHELXTL'
_computing_publication_material 'Bruker SHELXTL'
_computing_structure_refinement 'Siemens SHELXTL'
_computing_structure_solution 'Siemens SHELXTL'
_diffrn_ambient_temperature 293(2)
_diffrn_measured_fraction_theta_full 1.000
_diffrn_measured_fraction_theta_max 1.000
_diffrn_measurement_device_type 'Siemens SMART CCD'
_diffrn_measurement_method 'phi and omega scans'
_diffrn_radiation_monochromator graphite
_diffrn_radiation_source 'fine-focus sealed tube'
_diffrn_radiation_type MoK\a
_diffrn_radiation_wavelength 0.71073
_diffrn_reflns_av_R_equivalents 0.0422
_diffrn_reflns_av_sigmaI/netI 0.0467
_diffrn_reflns_limit_h_max 12
_diffrn_reflns_limit_h_min -10
_diffrn_reflns_limit_k_max 14
_diffrn_reflns_limit_k_min -14
_diffrn_reflns_limit_l_max 19
_diffrn_reflns_limit_l_min -19
_diffrn_reflns_number 10581
_diffrn_reflns_theta_full 22.50
_diffrn_reflns_theta_max 22.50
_diffrn_reflns_theta_min 1.14
_diffrn_standards_decay_% 0
_diffrn_standards_interval_count 0
_diffrn_standards_interval_time .
_diffrn_standards_number 0
_exptl_absorpt_coefficient_mu 1.144
_exptl_absorpt_correction_T_max 1.0000
_exptl_absorpt_correction_T_min .7034
_exptl_absorpt_correction_type empirical
_exptl_absorpt_process_details 'SADABS (Sheldrick, 1996)'
_exptl_crystal_colour green
_exptl_crystal_density_diffrn 1.699
_exptl_crystal_density_method 'not measured'
_exptl_crystal_description prism
_exptl_crystal_F_000 1274
_exptl_crystal_size_max .60
_exptl_crystal_size_mid .30
_exptl_crystal_size_min .22
_refine_diff_density_max 1.806
_refine_diff_density_min -1.316
_refine_diff_density_rms 0.168
_refine_ls_extinction_method none
_refine_ls_goodness_of_fit_ref 1.140
_refine_ls_hydrogen_treatment mixed
_refine_ls_matrix_type full
_refine_ls_number_parameters 592
_refine_ls_number_reflns 6556
_refine_ls_number_restraints 2
_refine_ls_restrained_S_all 1.140
_refine_ls_R_factor_all 0.0919
_refine_ls_R_factor_gt 0.0723
_refine_ls_shift/su_max 0.002
_refine_ls_shift/su_mean 0.000
_refine_ls_structure_factor_coef Fsqd
_refine_ls_weighting_details 'calc w=1/[\s^2^(Fo^2^)+(0.0857P)^2^+28.8898P] where P=(Fo^2^+2Fc^2^)/3'
_refine_ls_weighting_scheme calc
_refine_ls_wR_factor_gt 0.1753
_refine_ls_wR_factor_ref 0.2006
_reflns_number_gt 5377
_reflns_number_total 6556
_reflns_threshold_expression >2sigma(I)
_cod_data_source_file ic0344968si20031017_122604_3.cif
_cod_data_source_block 3_Compound5
_cod_depositor_comments
;
The following automatic conversions were performed:
'_symmetry_cell_setting' value 'Triclinic' changed to 'triclinic'
according to '/home/saulius/struct/CIF-dictionaries/cif_core.dic'
dictionary named 'cif_core.dic' version 2.4.1 from 2010-06-29.

Automatic conversion script
Id: cif_fix_enum 1527 2010-12-29 10:47:43Z saulius 
;
_cod_original_formula_sum 'C36 H41 Cl2 F6 N2 O14.50 P2 Ru3'
_cod_database_code 4310594

loop_
_symmetry_equiv_pos_as_xyz
'x, y, z'
'-x, -y, -z'

loop_
_atom_site_label
_atom_site_type_symbol
_atom_site_fract_x
_atom_site_fract_y
_atom_site_fract_z
_atom_site_U_iso_or_equiv
_atom_site_adp_type
_atom_site_occupancy
_atom_site_symmetry_multiplicity
_atom_site_calc_flag
_atom_site_refinement_flags
_atom_site_disorder_assembly
_atom_site_disorder_group
Ru1 Ru 0.34943(8) 0.81661(6) 0.66165(4) 0.0313(3) Uani 1 1 d . . .
Ru2 Ru 0.41167(9) 0.59464(6) 0.78868(5) 0.0342(3) Uani 1 1 d . . .
Ru3 Ru 0.28052(9) 0.83075(7) 0.84871(5) 0.0363(3) Uani 1 1 d . . .
Cl1 Cl 0.2718(13) 0.2406(10) 1.2490(11) 0.312(9) Uani 1 1 d D . .
Cl2 Cl 0.0156(8) 0.2772(7) 1.2276(6) 0.185(4) Uani 1 1 d D . .
P1 P 0.3617(3) 0.9030(2) 0.53826(15) 0.0339(7) Uani 1 1 d . . .
P2 P 0.0318(6) 1.3246(5) 0.7759(4) 0.1082(19) Uani 1 1 d . . .
F1 F 0.127(3) 1.239(3) 0.7419(19) 0.35(2) Uani 1 1 d . . .
F2 F 0.088(3) 1.393(3) 0.727(2) 0.45(3) Uani 1 1 d . . .
F3 F -0.079(3) 1.406(2) 0.806(2) 0.316(17) Uani 1 1 d . . .
F4 F -0.061(2) 1.323(3) 0.7259(12) 0.268(13) Uani 1 1 d . . .
F5 F -0.023(2) 1.250(2) 0.8304(17) 0.285(16) Uani 1 1 d . . .
F6 F 0.122(3) 1.310(3) 0.8244(14) 0.312(18) Uani 1 1 d . . .
O1 O 0.3455(7) 0.7447(5) 0.7692(4) 0.0325(16) Uani 1 1 d . . .
O01 O 0.5000 0.0000 1.0000 0.28(3) Uani 1 2 d S . .
O2 O 0.2881(8) 0.7072(6) 0.6273(4) 0.047(2) Uani 1 1 d . . .
O02 O 0.381(4) 0.097(2) 1.0762(17) 0.37(3) Uani 1 1 d . . .
O3 O 0.3066(8) 0.5679(6) 0.7191(4) 0.048(2) Uani 1 1 d . . .
O4 O 0.5336(8) 0.7341(6) 0.6291(4) 0.048(2) Uani 1 1 d . . .
O5 O 0.5666(8) 0.5792(6) 0.7051(4) 0.047(2) Uani 1 1 d . . .
O6 O 0.1574(8) 0.7462(7) 0.9009(5) 0.053(2) Uani 1 1 d . . .
O7 O 0.2715(8) 0.5802(6) 0.8760(4) 0.050(2) Uani 1 1 d . . .
O8 O 0.4106(9) 0.7426(6) 0.9183(4) 0.051(2) Uani 1 1 d . . .
O9 O 0.5274(8) 0.5988(6) 0.8622(5) 0.051(2) Uani 1 1 d . . .
O10 O 0.4133(8) 0.9334(6) 0.6834(4) 0.045(2) Uani 1 1 d . . .
O11 O 0.3992(9) 0.9238(6) 0.8074(4) 0.053(2) Uani 1 1 d . . .
O12 O 0.1629(7) 0.9024(6) 0.6796(4) 0.0447(19) Uani 1 1 d . . .
O13 O 0.1301(8) 0.9342(6) 0.7987(4) 0.049(2) Uani 1 1 d . . .
N1 N 0.2105(10) 0.9301(7) 0.9340(5) 0.046(2) Uani 1 1 d . . .
N2 N 0.4838(10) 0.4251(7) 0.8116(5) 0.043(2) Uani 1 1 d . . .
C1 C 0.2729(12) 0.6184(9) 0.6581(6) 0.043(3) Uani 1 1 d . . .
C01 C 0.1410(16) 0.3359(16) 1.211(2) 0.216(17) Uani 1 1 d D . .
H01B H 0.1643 0.3542 1.1579 0.260 Uiso 1 1 calc R . .
H01C H 0.1146 0.4006 1.2351 0.260 Uiso 1 1 calc R . .
C2 C 0.2081(17) 0.5685(11) 0.6171(9) 0.075(5) Uani 1 1 d . . .
H2A H 0.1881 0.6132 0.5713 0.113 Uiso 1 1 calc R . .
H2B H 0.1305 0.5607 0.6476 0.113 Uiso 1 1 calc R . .
H2C H 0.2641 0.4994 0.6061 0.113 Uiso 1 1 calc R . .
C3 C 0.6006(12) 0.6392(9) 0.6503(6) 0.045(3) Uani 1 1 d . . .
C4 C 0.7250(13) 0.5962(11) 0.6036(9) 0.077(5) Uani 1 1 d . . .
H4A H 0.7665 0.5248 0.6247 0.115 Uiso 1 1 calc R . .
H4B H 0.7784 0.6408 0.6018 0.115 Uiso 1 1 calc R . .
H4C H 0.7111 0.5949 0.5538 0.115 Uiso 1 1 calc R . .
C5 C 0.4381(12) 0.9545(9) 0.7413(6) 0.042(3) Uani 1 1 d . . .
C6 C 0.519(2) 1.0281(14) 0.7295(9) 0.096(6) Uani 1 1 d . . .
H6A H 0.5436 1.0459 0.6769 0.144 Uiso 1 1 calc R . .
H6B H 0.5951 0.9932 0.7526 0.144 Uiso 1 1 calc R . .
H6C H 0.4717 1.0923 0.7516 0.144 Uiso 1 1 calc R . .
C7 C 0.0963(12) 0.9437(9) 0.7359(7) 0.043(3) Uani 1 1 d . . .
C8 C -0.0371(13) 1.0128(11) 0.7261(7) 0.063(4) Uani 1 1 d . . .
H8A H -0.0803 1.0406 0.7721 0.094 Uiso 1 1 calc R . .
H8B H -0.0832 0.9709 0.7124 0.094 Uiso 1 1 calc R . .
H8C H -0.0332 1.0710 0.6874 0.094 Uiso 1 1 calc R . .
C9 C 0.1807(12) 0.6456(10) 0.9088(7) 0.047(3) Uani 1 1 d . . .
C10 C 0.0809(16) 0.6021(12) 0.9637(9) 0.083(5) Uani 1 1 d . . .
H10A H 0.1065 0.5256 0.9662 0.125 Uiso 1 1 calc R . .
H10B H -0.0010 0.6320 0.9467 0.125 Uiso 1 1 calc R . .
H10C H 0.0750 0.6217 1.0124 0.125 Uiso 1 1 calc R . .
C11 C 0.5021(13) 0.6564(10) 0.9124(6) 0.046(3) Uani 1 1 d . . .
C12 C 0.5844(16) 0.6211(12) 0.9721(8) 0.076(5) Uani 1 1 d . . .
H12A H 0.6501 0.5557 0.9618 0.113 Uiso 1 1 calc R . .
H12B H 0.5332 0.6094 1.0194 0.113 Uiso 1 1 calc R . .
H12C H 0.6231 0.6753 0.9737 0.113 Uiso 1 1 calc R . .
C21 C 0.4988(11) 0.9525(9) 0.5175(6) 0.036(2) Uani 1 1 d . . .
H01A H 0.5747 0.9068 0.5328 0.043 Uiso 1 1 calc R . .
C32 C 0.1846(13) 1.0371(9) 0.9180(7) 0.050(3) Uani 1 1 d . . .
H32A H 0.1991 1.0662 0.8684 0.061 Uiso 1 1 calc R . .
C33 C 0.1374(15) 1.1052(11) 0.9724(8) 0.068(4) Uani 1 1 d . . .
H33A H 0.1251 1.1783 0.9602 0.081 Uiso 1 1 calc R . .
C34 C 0.1088(14) 1.0623(11) 1.0451(8) 0.067(4) Uani 1 1 d . . .
H34A H 0.0747 1.1069 1.0824 0.081 Uiso 1 1 calc R . .
C35 C 0.1303(14) 0.9551(12) 1.0625(7) 0.066(4) Uani 1 1 d . . .
H35A H 0.1095 0.9258 1.1114 0.080 Uiso 1 1 calc R . .
C36 C 0.1830(13) 0.8910(11) 1.0069(7) 0.058(3) Uani 1 1 d . . .
H36A H 0.2009 0.8174 1.0194 0.069 Uiso 1 1 calc R . .
C42 C 0.6084(12) 0.3784(9) 0.8156(6) 0.047(3) Uani 1 1 d . . .
H42A H 0.6629 0.4208 0.8066 0.056 Uiso 1 1 calc R . .
C43 C 0.6579(16) 0.2709(10) 0.8324(8) 0.067(4) Uani 1 1 d . . .
H43A H 0.7450 0.2399 0.8345 0.081 Uiso 1 1 calc R . .
C44 C 0.5770(18) 0.2099(10) 0.8460(8) 0.070(4) Uani 1 1 d . . .
H44A H 0.6092 0.1361 0.8577 0.084 Uiso 1 1 calc R . .
C45 C 0.4470(15) 0.2563(10) 0.8426(8) 0.060(4) Uani 1 1 d . . .
H45A H 0.3917 0.2145 0.8521 0.072 Uiso 1 1 calc R . .
C46 C 0.4020(13) 0.3651(8) 0.8249(6) 0.042(3) Uani 1 1 d . . .
H46A H 0.3153 0.3979 0.8221 0.051 Uiso 1 1 calc R . .
C101 C 0.3882(12) 0.8140(9) 0.4683(6) 0.042(3) Uani 1 1 d . . .
C102 C 0.2873(17) 0.7822(12) 0.4567(7) 0.069(4) Uani 1 1 d . . .
H10D H 0.2054 0.8103 0.4821 0.083 Uiso 1 1 calc R . .
C103 C 0.309(2) 0.7082(15) 0.4072(9) 0.091(6) Uani 1 1 d . . .
H10E H 0.2408 0.6871 0.3995 0.110 Uiso 1 1 calc R . .
C104 C 0.427(2) 0.6668(13) 0.3702(9) 0.087(6) Uani 1 1 d . . .
H10F H 0.4400 0.6173 0.3374 0.104 Uiso 1 1 calc R . .
C105 C 0.530(2) 0.6972(13) 0.3806(9) 0.088(6) Uani 1 1 d . . .
H10G H 0.6112 0.6685 0.3548 0.106 Uiso 1 1 calc R . .
C106 C 0.5101(14) 0.7711(10) 0.4302(8) 0.061(4) Uani 1 1 d . . .
H10H H 0.5785 0.7918 0.4377 0.074 Uiso 1 1 calc R . .
C111 C 0.2299(11) 1.0210(9) 0.5177(6) 0.042(3) Uani 1 1 d . . .
C112 C 0.1717(14) 1.0448(12) 0.4553(8) 0.070(4) Uani 1 1 d . . .
H11A H 0.1945 0.9960 0.4207 0.083 Uiso 1 1 calc R . .
C113 C 0.0779(16) 1.1428(16) 0.4435(10) 0.093(6) Uani 1 1 d . . .
H11B H 0.0378 1.1588 0.4011 0.111 Uiso 1 1 calc R . .
C114 C 0.0441(17) 1.2154(14) 0.4935(11) 0.085(5) Uani 1 1 d . . .
H11C H -0.0201 1.2797 0.4858 0.102 Uiso 1 1 calc R . .
C115 C 0.1034(14) 1.1940(11) 0.5538(9) 0.067(4) Uani 1 1 d . . .
H11D H 0.0825 1.2452 0.5864 0.080 Uiso 1 1 calc R . .
C116 C 0.1949(12) 1.0972(10) 0.5684(7) 0.051(3) Uani 1 1 d . . .
H11E H 0.2331 1.0824 0.6114 0.061 Uiso 1 1 calc R . .

loop_
_atom_site_aniso_label
_atom_site_aniso_U_11
_atom_site_aniso_U_22
_atom_site_aniso_U_33
_atom_site_aniso_U_23
_atom_site_aniso_U_13
_atom_site_aniso_U_12
Ru1 0.0448(5) 0.0227(5) 0.0236(5) 0.0036(3) -0.0012(4) -0.0119(4)
Ru2 0.0481(6) 0.0229(5) 0.0262(5) 0.0049(3) -0.0032(4) -0.0089(4)
Ru3 0.0522(6) 0.0261(5) 0.0229(5) 0.0028(4) 0.0002(4) -0.0080(4)
Cl1 0.218(12) 0.196(11) 0.54(3) -0.023(14) -0.126(15) -0.064(10)
Cl2 0.146(6) 0.161(7) 0.252(10) 0.010(7) -0.061(7) -0.051(5)
P1 0.0470(17) 0.0268(14) 0.0259(14) 0.0045(11) -0.0030(12) -0.0139(13)
P2 0.106(4) 0.088(4) 0.124(5) 0.029(4) -0.023(4) -0.040(3)
F1 0.30(4) 0.37(4) 0.27(3) -0.14(3) -0.03(3) 0.07(3)
F2 0.28(3) 0.38(4) 0.62(6) 0.36(4) -0.06(3) -0.22(3)
F3 0.27(3) 0.18(2) 0.47(5) -0.16(3) -0.03(3) 0.01(2)
F4 0.19(2) 0.44(4) 0.166(18) -0.01(2) -0.048(16) -0.09(2)
F5 0.194(19) 0.26(2) 0.40(4) 0.19(3) -0.11(2) -0.138(19)
F6 0.28(3) 0.55(5) 0.23(2) 0.08(3) -0.12(2) -0.31(3)
O1 0.050(4) 0.018(3) 0.025(4) 0.002(3) -0.001(3) -0.009(3)
O01 0.032(9) 0.26(3) 0.34(4) 0.25(3) 0.051(16) 0.030(14)
O2 0.082(6) 0.033(4) 0.032(4) 0.010(3) -0.014(4) -0.031(4)
O02 0.64(6) 0.36(3) 0.35(3) 0.27(3) -0.41(4) -0.45(4)
O3 0.067(6) 0.032(4) 0.049(5) 0.006(4) -0.025(4) -0.014(4)
O4 0.054(5) 0.035(5) 0.044(5) 0.011(4) 0.001(4) -0.013(4)
O5 0.057(5) 0.030(4) 0.038(5) 0.002(4) 0.009(4) -0.003(4)
O6 0.060(5) 0.042(5) 0.049(5) -0.002(4) 0.012(4) -0.016(4)
O7 0.060(5) 0.034(4) 0.042(5) 0.003(4) 0.015(4) -0.014(4)
O8 0.081(6) 0.031(5) 0.031(4) -0.002(3) -0.016(4) -0.002(4)
O9 0.068(6) 0.037(4) 0.044(5) -0.001(4) -0.023(4) -0.004(4)
O10 0.079(6) 0.037(4) 0.027(4) 0.008(3) -0.011(4) -0.031(4)
O11 0.080(6) 0.050(5) 0.032(5) 0.000(4) 0.001(4) -0.033(5)
O12 0.048(5) 0.048(5) 0.029(4) 0.000(4) 0.003(4) -0.009(4)
O13 0.060(5) 0.037(5) 0.037(5) 0.002(4) -0.011(4) 0.003(4)
N1 0.065(7) 0.035(6) 0.029(5) 0.004(4) -0.010(5) -0.004(5)
N2 0.066(7) 0.032(5) 0.025(5) 0.004(4) -0.003(5) -0.011(5)
C1 0.055(7) 0.042(7) 0.032(6) 0.003(6) -0.010(6) -0.016(6)
C01 0.20(4) 0.10(2) 0.33(5) 0.01(3) -0.03(3) -0.05(2)
C2 0.111(13) 0.044(8) 0.086(11) 0.018(7) -0.061(10) -0.031(8)
C3 0.056(8) 0.041(7) 0.036(7) -0.003(6) 0.006(6) -0.023(6)
C4 0.050(8) 0.057(9) 0.086(11) 0.017(8) 0.017(8) 0.004(7)
C5 0.061(8) 0.030(6) 0.037(7) 0.002(5) 0.000(6) -0.024(6)
C6 0.172(19) 0.107(14) 0.052(9) 0.003(9) -0.019(10) -0.106(14)
C7 0.058(8) 0.029(6) 0.035(7) 0.009(5) 0.005(6) -0.015(6)
C8 0.061(9) 0.067(9) 0.047(8) -0.007(7) -0.008(7) 0.000(7)
C9 0.052(8) 0.047(8) 0.040(7) 0.009(6) -0.007(6) -0.018(7)
C10 0.088(11) 0.058(9) 0.088(12) 0.008(8) 0.039(9) -0.042(9)
C11 0.069(9) 0.049(8) 0.028(6) 0.005(6) -0.019(6) -0.026(7)
C12 0.100(12) 0.060(9) 0.062(9) -0.014(7) -0.033(9) -0.002(8)
C21 0.040(6) 0.039(6) 0.029(6) 0.002(4) -0.001(5) -0.018(5)
C32 0.072(9) 0.039(7) 0.035(7) -0.008(6) 0.003(6) -0.013(6)
C33 0.094(11) 0.043(8) 0.053(9) -0.008(7) 0.000(8) -0.007(8)
C34 0.074(10) 0.047(9) 0.063(10) -0.028(7) -0.007(8) 0.016(7)
C35 0.075(10) 0.074(10) 0.031(7) -0.009(7) -0.003(7) 0.003(8)
C36 0.070(9) 0.057(8) 0.037(7) -0.002(6) -0.007(6) -0.009(7)
C42 0.052(8) 0.039(7) 0.039(7) 0.004(5) -0.016(6) 0.001(6)
C43 0.087(11) 0.035(8) 0.068(9) 0.011(7) -0.023(8) -0.006(8)
C44 0.121(14) 0.025(7) 0.059(9) 0.009(6) -0.029(9) -0.013(8)
C45 0.088(11) 0.033(7) 0.065(9) 0.004(6) -0.018(8) -0.026(7)
C46 0.067(8) 0.026(6) 0.033(6) 0.000(5) -0.020(6) -0.008(6)
C101 0.065(8) 0.038(6) 0.019(5) 0.010(5) -0.002(5) -0.019(6)
C102 0.104(12) 0.085(11) 0.037(7) -0.014(7) -0.003(7) -0.052(10)
C103 0.141(18) 0.107(14) 0.053(10) -0.020(10) -0.010(11) -0.071(13)
C104 0.160(19) 0.057(10) 0.042(9) -0.011(7) 0.000(11) -0.036(12)
C105 0.126(16) 0.058(10) 0.050(9) -0.017(8) 0.018(10) 0.002(10)
C106 0.075(10) 0.046(8) 0.055(8) 0.000(7) -0.004(7) -0.013(7)
C111 0.047(7) 0.037(6) 0.037(7) 0.013(5) -0.003(5) -0.020(6)
C112 0.076(10) 0.064(9) 0.065(10) 0.016(8) -0.028(8) -0.019(8)
C113 0.072(11) 0.111(15) 0.077(12) 0.023(11) -0.033(9) -0.008(11)
C114 0.077(11) 0.061(10) 0.098(14) 0.014(10) -0.022(11) -0.002(9)
C115 0.070(9) 0.040(8) 0.078(11) 0.001(7) -0.005(8) -0.008(7)
C116 0.053(8) 0.043(7) 0.050(8) 0.009(6) -0.009(6) -0.011(6)

loop_
_atom_type_symbol
_atom_type_description
_atom_type_scat_dispersion_real
_atom_type_scat_dispersion_imag
_atom_type_scat_source
C C 0.0033 0.0016 'International Tables Vol C Tables 4.2.6.8 and 6.1.1.4'
H H 0.0000 0.0000 'International Tables Vol C Tables 4.2.6.8 and 6.1.1.4'
N N 0.0061 0.0033 'International Tables Vol C Tables 4.2.6.8 and 6.1.1.4'
O O 0.0106 0.0060 'International Tables Vol C Tables 4.2.6.8 and 6.1.1.4'
F F 0.0171 0.0103 'International Tables Vol C Tables 4.2.6.8 and 6.1.1.4'
P P 0.1023 0.0942 'International Tables Vol C Tables 4.2.6.8 and 6.1.1.4'
Cl Cl 0.1484 0.1585 'International Tables Vol C Tables 4.2.6.8 and 6.1.1.4'
Ru Ru -1.2594 0.8363 'International Tables Vol C Tables 4.2.6.8 and 6.1.1.4'

loop_
_geom_angle_atom_site_label_1
_geom_angle_atom_site_label_2
_geom_angle_atom_site_label_3
_geom_angle
_geom_angle_site_symmetry_1
_geom_angle_site_symmetry_3
_geom_angle_publ_flag
O12 Ru1 O4 172.4(3) . . ?
O12 Ru1 O2 86.1(3) . . ?
O4 Ru1 O2 90.7(3) . . ?
O12 Ru1 O10 94.2(3) . . ?
O4 Ru1 O10 88.2(3) . . ?
O2 Ru1 O10 173.4(3) . . ?
O12 Ru1 O1 92.5(3) . . ?
O4 Ru1 O1 94.6(3) . . ?
O2 Ru1 O1 93.4(3) . . ?
O10 Ru1 O1 93.2(3) . . ?
O12 Ru1 P1 88.9(2) . . ?
O4 Ru1 P1 84.1(2) . . ?
O2 Ru1 P1 89.0(2) . . ?
O10 Ru1 P1 84.4(2) . . ?
O1 Ru1 P1 177.2(2) . . ?
O1 Ru2 O3 93.4(3) . . ?
O1 Ru2 O7 94.6(3) . . ?
O3 Ru2 O7 89.1(4) . . ?
O1 Ru2 O5 95.9(3) . . ?
O3 Ru2 O5 90.6(3) . . ?
O7 Ru2 O5 169.5(3) . . ?
O1 Ru2 O9 94.6(3) . . ?
O3 Ru2 O9 172.0(3) . . ?
O7 Ru2 O9 90.1(4) . . ?
O5 Ru2 O9 88.7(3) . . ?
O1 Ru2 N2 179.2(4) . . ?
O3 Ru2 N2 86.4(3) . . ?
O7 Ru2 N2 84.6(3) . . ?
O5 Ru2 N2 84.9(3) . . ?
O9 Ru2 N2 85.6(3) . . ?
O1 Ru3 O6 93.5(3) . . ?
O1 Ru3 O11 93.0(3) . . ?
O6 Ru3 O11 173.4(3) . . ?
O1 Ru3 O8 97.0(3) . . ?
O6 Ru3 O8 89.7(4) . . ?
O11 Ru3 O8 88.2(3) . . ?
O1 Ru3 O13 94.9(3) . . ?
O6 Ru3 O13 87.0(3) . . ?
O11 Ru3 O13 93.8(3) . . ?
O8 Ru3 O13 167.9(3) . . ?
O1 Ru3 N1 178.0(3) . . ?
O6 Ru3 N1 88.3(4) . . ?
O11 Ru3 N1 85.3(4) . . ?
O8 Ru3 N1 83.9(3) . . ?
O13 Ru3 N1 84.4(3) . . ?
C21 P1 C111 103.4(5) . . ?
C21 P1 C101 104.8(5) . . ?
C111 P1 C101 108.2(6) . . ?
C21 P1 Ru1 109.3(4) . . ?
C111 P1 Ru1 116.7(4) . . ?
C101 P1 Ru1 113.4(3) . . ?
F2 P2 F6 89.8(18) . . ?
F2 P2 F1 87(2) . . ?
F6 P2 F1 84.6(19) . . ?
F2 P2 F3 97(2) . . ?
F6 P2 F3 104(2) . . ?
F1 P2 F3 171(2) . . ?
F2 P2 F5 177.3(18) . . ?
F6 P2 F5 87.6(13) . . ?
F1 P2 F5 92(2) . . ?
F3 P2 F5 84.3(17) . . ?
F2 P2 F4 96(2) . . ?
F6 P2 F4 172(2) . . ?
F1 P2 F4 89.9(19) . . ?
F3 P2 F4 81.6(16) . . ?
F5 P2 F4 86.8(14) . . ?
Ru2 O1 Ru3 121.0(3) . . ?
Ru2 O1 Ru1 119.8(3) . . ?
Ru3 O1 Ru1 119.2(3) . . ?
C1 O2 Ru1 133.1(7) . . ?
C1 O3 Ru2 131.2(7) . . ?
C3 O4 Ru1 131.5(7) . . ?
C3 O5 Ru2 135.3(8) . . ?
C9 O6 Ru3 126.6(8) . . ?
C9 O7 Ru2 133.5(7) . . ?
C11 O8 Ru3 132.1(7) . . ?
C11 O9 Ru2 128.6(8) . . ?
C5 O10 Ru1 133.4(7) . . ?
C5 O11 Ru3 130.1(8) . . ?
C7 O12 Ru1 130.8(8) . . ?
C7 O13 Ru3 133.4(8) . . ?
C32 N1 C36 117.0(10) . . ?
C32 N1 Ru3 120.8(7) . . ?
C36 N1 Ru3 122.2(8) . . ?
C42 N2 C46 120.1(10) . . ?
C42 N2 Ru2 120.1(8) . . ?
C46 N2 Ru2 119.7(8) . . ?
O3 C1 O2 127.1(11) . . ?
O3 C1 C2 116.8(10) . . ?
O2 C1 C2 116.1(10) . . ?
Cl1 C01 Cl2 106.8(9) . . ?
O5 C3 O4 125.1(11) . . ?
O5 C3 C4 118.0(11) . . ?
O4 C3 C4 116.9(10) . . ?
O10 C5 O11 127.0(10) . . ?
O10 C5 C6 115.9(10) . . ?
O11 C5 C6 117.1(11) . . ?
O12 C7 O13 126.7(11) . . ?
O12 C7 C8 115.8(11) . . ?
O13 C7 C8 117.4(11) . . ?
O7 C9 O6 127.4(11) . . ?
O7 C9 C10 117.3(11) . . ?
O6 C9 C10 115.3(12) . . ?
O9 C11 O8 126.1(10) . . ?
O9 C11 C12 117.2(12) . . ?
O8 C11 C12 116.7(11) . . ?
C21 C21 P1 126.0(12) 2_676 . ?
N1 C32 C33 122.5(12) . . ?
C34 C33 C32 118.4(13) . . ?
C35 C34 C33 120.3(12) . . ?
C34 C35 C36 118.8(13) . . ?
N1 C36 C35 123.0(13) . . ?
N2 C42 C43 122.1(13) . . ?
C42 C43 C44 118.4(15) . . ?
C43 C44 C45 120.8(12) . . ?
C46 C45 C44 118.5(13) . . ?
N2 C46 C45 120.1(12) . . ?
C102 C101 C106 119.4(12) . . ?
C102 C101 P1 119.5(10) . . ?
C106 C101 P1 120.9(10) . . ?
C101 C102 C103 119.9(16) . . ?
C104 C103 C102 120.6(17) . . ?
C103 C104 C105 120.8(15) . . ?
C104 C105 C106 119.4(16) . . ?
C101 C106 C105 120.0(16) . . ?
C112 C111 C116 118.9(12) . . ?
C112 C111 P1 125.5(11) . . ?
C116 C111 P1 115.3(9) . . ?
C111 C112 C113 119.6(16) . . ?
C114 C113 C112 120.8(16) . . ?
C115 C114 C113 120.0(15) . . ?
C114 C115 C116 121.1(15) . . ?
C115 C116 C111 119.6(13) . . ?

loop_
_geom_bond_atom_site_label_1
_geom_bond_atom_site_label_2
_geom_bond_distance
_geom_bond_site_symmetry_2
_geom_bond_publ_flag
Ru1 O12 2.016(8) . ?
Ru1 O4 2.018(8) . ?
Ru1 O2 2.031(7) . ?
Ru1 O10 2.032(7) . ?
Ru1 O1 2.035(6) . ?
Ru1 P1 2.352(3) . ?
Ru2 O1 1.885(6) . ?
Ru2 O3 2.036(8) . ?
Ru2 O7 2.039(8) . ?
Ru2 O5 2.057(8) . ?
Ru2 O9 2.060(8) . ?
Ru2 N2 2.129(9) . ?
Ru3 O1 1.901(6) . ?
Ru3 O6 2.042(8) . ?
Ru3 O11 2.048(8) . ?
Ru3 O8 2.050(8) . ?
Ru3 O13 2.051(8) . ?
Ru3 N1 2.099(9) . ?
Cl1 C01 1.762(5) . ?
Cl2 C01 1.765(5) . ?
P1 C21 1.803(11) . ?
P1 C111 1.810(12) . ?
P1 C101 1.819(12) . ?
P2 F2 1.371(16) . ?
P2 F6 1.419(19) . ?
P2 F1 1.42(3) . ?
P2 F3 1.44(2) . ?
P2 F5 1.465(18) . ?
P2 F4 1.51(2) . ?
O2 C1 1.264(13) . ?
O3 C1 1.256(13) . ?
O4 C3 1.278(14) . ?
O5 C3 1.248(13) . ?
O6 C9 1.265(14) . ?
O7 C9 1.235(14) . ?
O8 C11 1.270(15) . ?
O9 C11 1.236(14) . ?
O10 C5 1.248(14) . ?
O11 C5 1.251(13) . ?
O12 C7 1.249(13) . ?
O13 C7 1.255(14) . ?
N1 C32 1.348(15) . ?
N1 C36 1.360(15) . ?
N2 C42 1.336(15) . ?
N2 C46 1.359(15) . ?
C1 C2 1.493(17) . ?
C3 C4 1.478(17) . ?
C5 C6 1.500(18) . ?
C7 C8 1.500(17) . ?
C9 C10 1.537(17) . ?
C11 C12 1.481(18) . ?
C21 C21 1.32(2) 2_676 ?
C32 C33 1.379(18) . ?
C33 C34 1.37(2) . ?
C34 C35 1.36(2) . ?
C35 C36 1.366(18) . ?
C42 C43 1.357(17) . ?
C43 C44 1.36(2) . ?
C44 C45 1.39(2) . ?
C45 C46 1.372(17) . ?
C101 C102 1.387(19) . ?
C101 C106 1.390(18) . ?
C102 C103 1.39(2) . ?
C103 C104 1.35(3) . ?
C104 C105 1.39(3) . ?
C105 C106 1.39(2) . ?
C111 C112 1.366(18) . ?
C111 C116 1.408(17) . ?
C112 C113 1.40(2) . ?
C113 C114 1.37(2) . ?
C114 C115 1.34(2) . ?
C115 C116 1.380(18) . ?
